data_4329963
loop_
_publ_author_name
'Jan Tillmann'
'Frank Meyer-Wegner'
'Andor Nadj'
'Johanna Becker-Baldus'
'Tanja Sinke'
'Michael Bolte'
'Max C. Holthausen'
'Matthias Wagner'
'Hans-Wolfram Lerner'

_publ_section_title
;
 Unexpected Disproportionation of Tetramethylethylenediamine-Supported
 Perchlorodisilane Cl3SiSiCl3
;
_journal_name_full 'Inorganic Chemistry'
_journal_page_first 8599
_journal_page_last 8606
_journal_paper_doi 10.1021/ic301283m
_journal_volume 51
_journal_year 2012
_chemical_formula_moiety 'Cl12 Si6, 2(C7 H19 N2), 2(Cl)'
_chemical_formula_sum 'C14 H38 Cl14 N4 Si6'
_chemical_formula_weight 927.32
_chemical_name_systematic ?
_space_group_IT_number 14
_symmetry_cell_setting monoclinic
_symmetry_space_group_name_Hall '-P 2yn'
_symmetry_space_group_name_H-M 'P 1 21/n 1'
_atom_sites_solution_hydrogens geom
_atom_sites_solution_primary direct
_atom_sites_solution_secondary difmap
_audit_creation_method SHELXL-97
_cell_angle_alpha 90.00
_cell_angle_beta 98.913(7)
_cell_angle_gamma 90.00
_cell_formula_units_Z 2
_cell_length_a 10.1630(8)
_cell_length_b 10.4876(10)
_cell_length_c 18.4868(16)
_cell_measurement_reflns_used 17905
_cell_measurement_temperature 173(2)
_cell_measurement_theta_max 26.0
_cell_measurement_theta_min 3.3
_cell_volume 1946.6(3)
_computing_cell_refinement 'X-Area (Stoe & Cie, 2001)'
_computing_data_collection 'X-Area (Stoe & Cie, 2001)'
_computing_data_reduction 'X-Area (Stoe & Cie, 2001)'
_computing_molecular_graphics 'XP in SHELXTL-Plus (Sheldrick, 1991)'
_computing_publication_material SHELXL97
_computing_structure_refinement 'SHELXL97 (Sheldrick, 2008) '
_computing_structure_solution 'SHELXS97 (Sheldrick, 2008) '
_diffrn_ambient_temperature 173(2)
_diffrn_measured_fraction_theta_full 0.997
_diffrn_measured_fraction_theta_max 0.986
_diffrn_measurement_device_type 'STOE IPDS II two-circle-diffractometer'
_diffrn_measurement_method \w
_diffrn_radiation_monochromator 'Genix 3D multilayer optics'
_diffrn_radiation_source 'Genix 3D I\mS microfocus x-ray source'
_diffrn_radiation_type MoK\a
_diffrn_radiation_wavelength 0.71073
_diffrn_reflns_av_R_equivalents 0.0876
_diffrn_reflns_av_sigmaI/netI 0.0711
_diffrn_reflns_limit_h_max 12
_diffrn_reflns_limit_h_min -12
_diffrn_reflns_limit_k_max 12
_diffrn_reflns_limit_k_min -12
_diffrn_reflns_limit_l_max 22
_diffrn_reflns_limit_l_min -21
_diffrn_reflns_number 23116
_diffrn_reflns_theta_full 25.00
_diffrn_reflns_theta_max 25.71
_diffrn_reflns_theta_min 3.64
_diffrn_standards_number 0
_exptl_absorpt_coefficient_mu 1.193
_exptl_absorpt_correction_T_max 0.7546
_exptl_absorpt_correction_T_min 0.7388
_exptl_absorpt_correction_type multi-scan
_exptl_absorpt_process_details 'X-Area (Stoe & Cie, 2001)'
_exptl_crystal_colour colourless
_exptl_crystal_density_diffrn 1.582
_exptl_crystal_description block
_exptl_crystal_F_000 944
_exptl_crystal_size_max 0.27
_exptl_crystal_size_mid 0.27
_exptl_crystal_size_min 0.25
_refine_diff_density_max 0.565
_refine_diff_density_min -0.400
_refine_diff_density_rms 0.100
_refine_ls_extinction_method none
_refine_ls_goodness_of_fit_ref 1.148
_refine_ls_hydrogen_treatment constr
_refine_ls_matrix_type full
_refine_ls_number_parameters 172
_refine_ls_number_reflns 3652
_refine_ls_number_restraints 0
_refine_ls_restrained_S_all 1.148
_refine_ls_R_factor_all 0.0991
_refine_ls_R_factor_gt 0.0729
_refine_ls_shift/su_max 0.000
_refine_ls_shift/su_mean 0.000
_refine_ls_structure_factor_coef Fsqd
_refine_ls_weighting_details 'calc w=1/[\s^2^(Fo^2^)+(0.0509P)^2^+0.3151P] where P=(Fo^2^+2Fc^2^)/3'
_refine_ls_weighting_scheme calc
_refine_ls_wR_factor_gt 0.1158
_refine_ls_wR_factor_ref 0.1235
_reflns_number_gt 2859
_reflns_number_total 3652
_reflns_threshold_expression I>2\s(I)
_cod_data_source_file ic301283m_si_001_3.cif
_cod_data_source_block wa1401
_cod_database_code 4329963

loop_
_symmetry_equiv_pos_as_xyz
'x, y, z'
'-x+1/2, y+1/2, -z+1/2'
'-x, -y, -z'
'x-1/2, -y-1/2, z-1/2'

loop_
_atom_site_label
_atom_site_type_symbol
_atom_site_fract_x
_atom_site_fract_y
_atom_site_fract_z
_atom_site_U_iso_or_equiv
_atom_site_adp_type
_atom_site_occupancy
_atom_site_symmetry_multiplicity
_atom_site_calc_flag
_atom_site_refinement_flags
Cl1 Cl 0.41620(10) 0.90073(11) 0.56806(6) 0.0275(3) Uani 1 1 d .
Si1 Si 0.43830(12) 0.84802(13) 0.40854(7) 0.0271(3) Uani 1 1 d .
Si2 Si 0.63997(12) 0.83281(12) 0.48607(7) 0.0232(3) Uani 1 1 d .
Si3 Si 0.70249(12) 0.98184(12) 0.57817(7) 0.0243(3) Uani 1 1 d .
Cl11 Cl 0.47735(15) 0.84415(16) 0.30172(7) 0.0501(4) Uani 1 1 d .
Cl12 Cl 0.33326(13) 0.67951(12) 0.41483(9) 0.0476(4) Uani 1 1 d .
Cl21 Cl 0.79086(12) 0.82410(13) 0.42235(7) 0.0372(3) Uani 1 1 d .
Cl22 Cl 0.64838(12) 0.65216(11) 0.53278(7) 0.0330(3) Uani 1 1 d .
Cl31 Cl 0.88663(11) 1.05537(13) 0.56616(8) 0.0390(3) Uani 1 1 d .
Cl32 Cl 0.74388(13) 0.88542(12) 0.67730(7) 0.0390(3) Uani 1 1 d .
N1 N 0.0983(4) 0.6045(4) 0.6326(2) 0.0364(10) Uani 1 1 d .
N2 N 0.3970(4) 0.5952(4) 0.7043(2) 0.0309(9) Uani 1 1 d .
C1 C 0.2000(5) 0.5236(6) 0.6090(3) 0.0399(13) Uani 1 1 d .
H1A H 0.1765 0.5094 0.5557 0.048 Uiso 1 1 calc R
H1B H 0.1974 0.4397 0.6333 0.048 Uiso 1 1 calc R
C2 C 0.3405(5) 0.5733(5) 0.6243(3) 0.0343(11) Uani 1 1 d .
H2A H 0.3441 0.6549 0.5978 0.041 Uiso 1 1 calc R
H2B H 0.3990 0.5122 0.6037 0.041 Uiso 1 1 calc R
C11 C -0.0252(6) 0.5304(7) 0.6296(4) 0.0573(17) Uani 1 1 d .
H11A H -0.0944 0.5839 0.6455 0.086 Uiso 1 1 calc R
H11B H -0.0088 0.4562 0.6620 0.086 Uiso 1 1 calc R
H11C H -0.0548 0.5015 0.5793 0.086 Uiso 1 1 calc R
C12 C 0.0741(6) 0.7173(7) 0.5872(4) 0.0603(18) Uani 1 1 d .
H12A H 0.0056 0.7697 0.6047 0.090 Uiso 1 1 calc R
H12B H 0.0435 0.6919 0.5364 0.090 Uiso 1 1 calc R
H12C H 0.1566 0.7665 0.5899 0.090 Uiso 1 1 calc R
C21 C 0.3449(6) 0.7160(5) 0.7314(3) 0.0401(12) Uani 1 1 d .
H21A H 0.3654 0.7871 0.7006 0.060 Uiso 1 1 calc R
H21B H 0.3869 0.7310 0.7820 0.060 Uiso 1 1 calc R
H21C H 0.2482 0.7094 0.7293 0.060 Uiso 1 1 calc R
C22 C 0.3654(6) 0.4873(6) 0.7510(3) 0.0468(15) Uani 1 1 d .
H22A H 0.3990 0.4076 0.7331 0.070 Uiso 1 1 calc R
H22B H 0.2686 0.4813 0.7491 0.070 Uiso 1 1 calc R
H22C H 0.4076 0.5020 0.8017 0.070 Uiso 1 1 calc R
C23 C 0.5458(5) 0.6081(7) 0.7097(3) 0.0482(14) Uani 1 1 d .
H23A H 0.5825 0.5297 0.6919 0.072 Uiso 1 1 calc R
H23B H 0.5851 0.6225 0.7608 0.072 Uiso 1 1 calc R
H23C H 0.5665 0.6804 0.6798 0.072 Uiso 1 1 calc R

loop_
_atom_site_aniso_label
_atom_site_aniso_U_11
_atom_site_aniso_U_22
_atom_site_aniso_U_33
_atom_site_aniso_U_23
_atom_site_aniso_U_13
_atom_site_aniso_U_12
Cl1 0.0287(5) 0.0261(6) 0.0282(6) 0.0056(5) 0.0058(4) -0.0018(4)
Si1 0.0288(6) 0.0252(7) 0.0260(7) -0.0050(5) 0.0003(5) -0.0006(5)
Si2 0.0248(6) 0.0216(6) 0.0236(7) 0.0006(5) 0.0050(5) 0.0015(5)
Si3 0.0218(6) 0.0235(6) 0.0261(7) 0.0014(5) -0.0011(5) -0.0008(5)
Cl11 0.0619(9) 0.0631(10) 0.0241(7) -0.0119(7) 0.0032(6) 0.0096(7)
Cl12 0.0444(7) 0.0258(7) 0.0687(10) -0.0066(6) -0.0040(7) -0.0094(5)
Cl21 0.0342(6) 0.0406(7) 0.0406(7) -0.0007(6) 0.0175(5) 0.0033(5)
Cl22 0.0413(6) 0.0227(6) 0.0356(7) 0.0047(5) 0.0078(5) 0.0067(5)
Cl31 0.0225(5) 0.0430(7) 0.0498(8) 0.0031(6) 0.0008(5) -0.0072(5)
Cl32 0.0451(7) 0.0370(7) 0.0298(7) 0.0087(5) -0.0105(5) -0.0031(6)
N1 0.031(2) 0.040(3) 0.036(3) -0.003(2) 0.0005(18) 0.0037(18)
N2 0.036(2) 0.032(2) 0.024(2) 0.0031(18) 0.0035(17) -0.0015(17)
C1 0.043(3) 0.038(3) 0.037(3) -0.008(2) 0.001(2) 0.004(2)
C2 0.043(3) 0.037(3) 0.023(3) -0.002(2) 0.005(2) 0.009(2)
C11 0.041(3) 0.076(5) 0.051(4) -0.004(3) -0.005(3) -0.014(3)
C12 0.054(4) 0.053(4) 0.068(5) 0.004(4) -0.009(3) 0.018(3)
C21 0.055(3) 0.035(3) 0.032(3) -0.006(2) 0.010(2) -0.001(2)
C22 0.058(3) 0.037(3) 0.044(3) 0.014(3) 0.002(3) -0.006(3)
C23 0.038(3) 0.069(4) 0.037(3) 0.002(3) 0.006(2) -0.003(3)

loop_
_atom_type_symbol
_atom_type_description
_atom_type_scat_dispersion_real
_atom_type_scat_dispersion_imag
_atom_type_scat_source
C C 0.0033 0.0016 'International Tables Vol C Tables 4.2.6.8 and 6.1.1.4'
H H 0.0000 0.0000 'International Tables Vol C Tables 4.2.6.8 and 6.1.1.4'
Cl Cl 0.1484 0.1585 'International Tables Vol C Tables 4.2.6.8 and 6.1.1.4'
N N 0.0061 0.0033 'International Tables Vol C Tables 4.2.6.8 and 6.1.1.4'
Si Si 0.0817 0.0704 'International Tables Vol C Tables 4.2.6.8 and 6.1.1.4'

loop_
_geom_angle_atom_site_label_1
_geom_angle_atom_site_label_2
_geom_angle_atom_site_label_3
_geom_angle
_geom_angle_site_symmetry_1
_geom_angle_site_symmetry_3
Cl11 Si1 Cl12 102.27(9) . .
Cl11 Si1 Si2 107.83(7) . .
Cl12 Si1 Si2 108.65(8) . .
Cl11 Si1 Si3 109.12(8) . 3_676
Cl12 Si1 Si3 108.49(7) . 3_676
Si2 Si1 Si3 119.17(7) . 3_676
Cl21 Si2 Cl22 102.08(7) . .
Cl21 Si2 Si1 108.21(7) . .
Cl22 Si2 Si1 107.17(7) . .
Cl21 Si2 Si3 107.64(7) . .
Cl22 Si2 Si3 108.63(7) . .
Si1 Si2 Si3 121.44(7) . .
Cl31 Si3 Cl32 102.31(7) . .
Cl31 Si3 Si1 107.90(7) . 3_676
Cl32 Si3 Si1 108.92(8) . 3_676
Cl31 Si3 Si2 108.73(8) . .
Cl32 Si3 Si2 108.27(7) . .
Si1 Si3 Si2 119.37(6) 3_676 .
C12 N1 C1 111.6(5) . .
C12 N1 C11 110.0(5) . .
C1 N1 C11 108.8(5) . .
C22 N2 C21 109.3(4) . .
C22 N2 C23 109.5(4) . .
C21 N2 C23 107.9(4) . .
C22 N2 C2 111.6(4) . .
C21 N2 C2 110.9(4) . .
C23 N2 C2 107.6(4) . .
N1 C1 C2 116.1(4) . .
N1 C1 H1A 108.3 . .
C2 C1 H1A 108.3 . .
N1 C1 H1B 108.3 . .
C2 C1 H1B 108.3 . .
H1A C1 H1B 107.4 . .
C1 C2 N2 116.1(4) . .
C1 C2 H2A 108.3 . .
N2 C2 H2A 108.3 . .
C1 C2 H2B 108.3 . .
N2 C2 H2B 108.3 . .
H2A C2 H2B 107.4 . .
N1 C11 H11A 109.5 . .
N1 C11 H11B 109.5 . .
H11A C11 H11B 109.5 . .
N1 C11 H11C 109.5 . .
H11A C11 H11C 109.5 . .
H11B C11 H11C 109.5 . .
N1 C12 H12A 109.5 . .
N1 C12 H12B 109.5 . .
H12A C12 H12B 109.5 . .
N1 C12 H12C 109.5 . .
H12A C12 H12C 109.5 . .
H12B C12 H12C 109.5 . .
N2 C21 H21A 109.5 . .
N2 C21 H21B 109.5 . .
H21A C21 H21B 109.5 . .
N2 C21 H21C 109.5 . .
H21A C21 H21C 109.5 . .
H21B C21 H21C 109.5 . .
N2 C22 H22A 109.5 . .
N2 C22 H22B 109.5 . .
H22A C22 H22B 109.5 . .
N2 C22 H22C 109.5 . .
H22A C22 H22C 109.5 . .
H22B C22 H22C 109.5 . .
N2 C23 H23A 109.5 . .
N2 C23 H23B 109.5 . .
H23A C23 H23B 109.5 . .
N2 C23 H23C 109.5 . .
H23A C23 H23C 109.5 . .
H23B C23 H23C 109.5 . .

loop_
_geom_bond_atom_site_label_1
_geom_bond_atom_site_label_2
_geom_bond_distance
_geom_bond_site_symmetry_2
Si1 Cl11 2.074(2) .
Si1 Cl12 2.0772(19) .
Si1 Si2 2.3174(17) .
Si1 Si3 2.3239(18) 3_676
Si2 Cl21 2.0754(18) .
Si2 Cl22 2.0783(17) .
Si2 Si3 2.3260(18) .
Si3 Cl31 2.0676(17) .
Si3 Cl32 2.0783(18) .
Si3 Si1 2.3239(18) 3_676
N1 C12 1.448(8) .
N1 C1 1.455(7) .
N1 C11 1.470(7) .
N2 C22 1.489(7) .
N2 C21 1.489(7) .
N2 C23 1.506(7) .
N2 C2 1.518(6) .
C1 C2 1.505(7) .
C1 H1A 0.9900 .
C1 H1B 0.9900 .
C2 H2A 0.9900 .
C2 H2B 0.9900 .
C11 H11A 0.9800 .
C11 H11B 0.9800 .
C11 H11C 0.9800 .
C12 H12A 0.9800 .
C12 H12B 0.9800 .
C12 H12C 0.9800 .
C21 H21A 0.9800 .
C21 H21B 0.9800 .
C21 H21C 0.9800 .
C22 H22A 0.9800 .
C22 H22B 0.9800 .
C22 H22C 0.9800 .
C23 H23A 0.9800 .
C23 H23B 0.9800 .
C23 H23C 0.9800 .

loop_
_geom_torsion_atom_site_label_1
_geom_torsion_atom_site_label_2
_geom_torsion_atom_site_label_3
_geom_torsion_atom_site_label_4
_geom_torsion
_geom_torsion_site_symmetry_1
_geom_torsion_site_symmetry_4
Cl11 Si1 Si2 Cl21 1.09(10) . .
Cl12 Si1 Si2 Cl21 111.22(9) . .
Si3 Si1 Si2 Cl21 -123.91(9) 3_676 .
Cl11 Si1 Si2 Cl22 -108.31(9) . .
Cl12 Si1 Si2 Cl22 1.82(10) . .
Si3 Si1 Si2 Cl22 126.69(8) 3_676 .
Cl11 Si1 Si2 Si3 126.18(9) . .
Cl12 Si1 Si2 Si3 -123.69(9) . .
Si3 Si1 Si2 Si3 1.18(13) 3_676 .
Cl21 Si2 Si3 Cl31 -0.12(9) . .
Cl22 Si2 Si3 Cl31 109.69(8) . .
Si1 Si2 Si3 Cl31 -125.47(8) . .
Cl21 Si2 Si3 Cl32 -110.55(8) . .
Cl22 Si2 Si3 Cl32 -0.74(10) . .
Si1 Si2 Si3 Cl32 124.09(8) . .
Cl21 Si2 Si3 Si1 124.17(8) . 3_676
Cl22 Si2 Si3 Si1 -126.03(8) . 3_676
Si1 Si2 Si3 Si1 -1.19(13) . 3_676
C12 N1 C1 C2 71.5(6) . .
C11 N1 C1 C2 -166.9(5) . .
N1 C1 C2 N2 60.8(7) . .
C22 N2 C2 C1 44.2(6) . .
C21 N2 C2 C1 -77.9(6) . .
C23 N2 C2 C1 164.3(5) . .
